data_4068243
loop_
_publ_author_name
'Wu, Jianguo'
'Faller, John W.'
'Hazari, Nilay'
'Schmeier, Timothy J.'

_publ_section_title
;
 Stoichiometric and Catalytic Reactions of Thermally Stable Nickel(0) NHC
 Complexes
;
_journal_issue 3
_journal_name_full Organometallics
_journal_page_first 806
_journal_paper_doi 10.1021/om300045t
_journal_volume 31
_journal_year 2012
_chemical_formula_moiety 'C35 H54 Ni Si2 O N2'
_chemical_formula_sum 'C35 H54 N2 Ni O Si2'
_chemical_formula_weight 633.70
_space_group_IT_number 2
_symmetry_cell_setting triclinic
_symmetry_Int_Tables_number 2
_symmetry_space_group_name_Hall '-P 1'
_symmetry_space_group_name_H-M 'P -1'
_atom_sites_solution_hydrogens geom
_atom_sites_solution_primary direct
_atom_sites_solution_secondary difmap
_cell_angle_alpha 91.175(4)
_cell_angle_beta 91.489(4)
_cell_angle_gamma 93.016(4)
_cell_formula_units_Z 2
_cell_length_a 11.7681(18)
_cell_length_b 12.2220(19)
_cell_length_c 12.8140(20)
_cell_measurement_reflns_used 12323
_cell_measurement_temperature 223
_cell_measurement_theta_max 24.56
_cell_measurement_theta_min 3.19
_cell_volume 1839.4(5)
_computing_cell_refinement PROCESS-AUTO
_computing_data_collection PROCESS-AUTO
_computing_data_reduction CrystalClear
_computing_molecular_graphics 'CrystalStructure 4.0'
_computing_publication_material 'CrystalStructure 4.0 (Rigaku, 2010)'
_computing_structure_refinement 'SHELXL97 (Sheldrick, 1997)'
_computing_structure_solution 'SIR92 (Altomare, et al., 1994)'
_diffrn_ambient_temperature 223
_diffrn_detector_area_resol_mean 6.849
_diffrn_measured_fraction_theta_full 0.996
_diffrn_measured_fraction_theta_max 0.996
_diffrn_measurement_device_type 'Rigaku Mercury275R CCD (SCX mini)'
_diffrn_measurement_method \w
_diffrn_radiation_type 'Mo K\a'
_diffrn_radiation_wavelength 0.71075
_diffrn_reflns_av_R_equivalents 0.0385
_diffrn_reflns_limit_h_max 13
_diffrn_reflns_limit_h_min -13
_diffrn_reflns_limit_k_max 14
_diffrn_reflns_limit_k_min -14
_diffrn_reflns_limit_l_max 14
_diffrn_reflns_limit_l_min -14
_diffrn_reflns_number 13899
_diffrn_reflns_theta_full 24.41
_diffrn_reflns_theta_max 24.41
_diffrn_standards_number 0
_exptl_absorpt_coefficient_mu 0.620
_exptl_absorpt_correction_T_max 0.883
_exptl_absorpt_correction_T_min 0.784
_exptl_absorpt_correction_type multi-scan
_exptl_absorpt_process_details 'Jacobson, R. (1998) Private communication'
_exptl_crystal_colour Colorless
_exptl_crystal_density_diffrn 1.144
_exptl_crystal_density_method 'not measured'
_exptl_crystal_description Prism
_exptl_crystal_F_000 684.00
_exptl_crystal_size_max 0.20
_exptl_crystal_size_mid 0.20
_exptl_crystal_size_min 0.20
_refine_diff_density_max 0.340
_refine_diff_density_min -0.210
_refine_ls_extinction_method none
_refine_ls_goodness_of_fit_ref 1.019
_refine_ls_hydrogen_treatment mixed
_refine_ls_number_parameters 394
_refine_ls_number_reflns 6025
_refine_ls_number_restraints 0
_refine_ls_R_factor_gt 0.0494
_refine_ls_shift/su_max 0.000
_refine_ls_structure_factor_coef Fsqd
_refine_ls_weighting_details 'w = 1/[\s^2^(Fo^2^)+(0.0444P)^2^+0.9182P] where P=(Fo^2^+2Fc^2^)/3'
_refine_ls_weighting_scheme calc
_refine_ls_wR_factor_ref 0.1031
_reflns_number_gt 4807
_reflns_number_total 6025
_reflns_threshold_expression F^2^>2.0\s(F^2^)
_cod_data_source_file om300045t_si_002.cif
_cod_data_source_block '_Compound12'
_cod_original_formula_sum 'C35 H54 Ni Si2 O N2'
_cod_database_code 4068243

loop_
_symmetry_equiv_pos_site_id
_symmetry_equiv_pos_as_xyz
1 +X,+Y,+Z
2 -X,-Y,-Z

loop_
_atom_site_label
_atom_site_type_symbol
_atom_site_fract_x
_atom_site_fract_y
_atom_site_fract_z
_atom_site_U_iso_or_equiv
_atom_site_adp_type
_atom_site_occupancy
_atom_site_symmetry_multiplicity
_atom_site_calc_flag
_atom_site_refinement_flags
Ni(1) Ni 0.60916(3) 0.21318(3) 0.74972(3) 0.03060(13) Uani 1.00 2 d .
Si(1) Si 0.41373(8) 0.38653(8) 0.80849(8) 0.0523(3) Uani 1.00 2 d .
Si(2) Si 0.38391(7) 0.26235(8) 0.60802(7) 0.0458(2) Uani 1.00 2 d .
O(1) O 0.34457(19) 0.3438(2) 0.70173(18) 0.0608(7) Uani 1.00 2 d .
N(1) N 0.84498(18) 0.21322(18) 0.67128(17) 0.0284(5) Uani 1.00 2 d .
N(2) N 0.82254(18) 0.10918(18) 0.80182(17) 0.0281(5) Uani 1.00 2 d .
C(1) C 0.5763(3) 0.1304(3) 0.6163(3) 0.0438(8) Uani 1.00 2 d .
C(2) C 0.4744(3) 0.1577(3) 0.6602(3) 0.0401(8) Uani 1.00 2 d .
C(3) C 0.6206(3) 0.2955(4) 0.8855(3) 0.0482(9) Uani 1.00 2 d .
C(4) C 0.5069(3) 0.2801(3) 0.8538(3) 0.0424(8) Uani 1.00 2 d .
C(5) C 0.4944(4) 0.5161(4) 0.7823(4) 0.1017(17) Uani 1.00 2 d .
C(6) C 0.3046(4) 0.4105(4) 0.9070(4) 0.0961(16) Uani 1.00 2 d .
C(7) C 0.4582(3) 0.3420(3) 0.5071(3) 0.0676(11) Uani 1.00 2 d .
C(8) C 0.2497(3) 0.1962(4) 0.5516(4) 0.0762(12) Uani 1.00 2 d .
C(9) C 0.7660(2) 0.1826(2) 0.7429(2) 0.0267(6) Uani 1.00 2 d .
C(10) C 0.9452(2) 0.1603(2) 0.6853(2) 0.0379(7) Uani 1.00 2 d .
C(11) C 0.9309(2) 0.0953(3) 0.7660(2) 0.0388(7) Uani 1.00 2 d .
C(12) C 0.7849(2) 0.0628(2) 0.8988(2) 0.0314(7) Uani 1.00 2 d .
C(13) C 0.8270(3) 0.1132(3) 0.9913(2) 0.0384(7) Uani 1.00 2 d .
C(14) C 0.7959(3) 0.0639(3) 1.0841(3) 0.0586(10) Uani 1.00 2 d .
C(15) C 0.7258(4) -0.0292(4) 1.0833(3) 0.0738(12) Uani 1.00 2 d .
C(16) C 0.6853(3) -0.0761(3) 0.9907(3) 0.0643(10) Uani 1.00 2 d .
C(17) C 0.7140(3) -0.0316(3) 0.8959(2) 0.0419(8) Uani 1.00 2 d .
C(18) C 0.6711(3) -0.0878(3) 0.7949(3) 0.0548(9) Uani 1.00 2 d .
C(19) C 0.7381(4) -0.1871(4) 0.7711(4) 0.0972(16) Uani 1.00 2 d .
C(20) C 0.5453(4) -0.1201(4) 0.7956(4) 0.1056(18) Uani 1.00 2 d .
C(21) C 0.9052(3) 0.2150(3) 0.9944(3) 0.0507(9) Uani 1.00 2 d .
C(22) C 0.8674(4) 0.3035(3) 1.0704(4) 0.0854(15) Uani 1.00 2 d .
C(23) C 1.0265(3) 0.1875(4) 1.0215(4) 0.0804(13) Uani 1.00 2 d .
C(24) C 0.8326(2) 0.2998(2) 0.5975(2) 0.0323(7) Uani 1.00 2 d .
C(25) C 0.8424(3) 0.4081(3) 0.6360(3) 0.0414(8) Uani 1.00 2 d .
C(26) C 0.8279(3) 0.4896(3) 0.5643(3) 0.0633(11) Uani 1.00 2 d .
C(27) C 0.8071(4) 0.4657(4) 0.4605(3) 0.0733(13) Uani 1.00 2 d .
C(28) C 0.8022(3) 0.3588(3) 0.4247(3) 0.0609(10) Uani 1.00 2 d .
C(29) C 0.8153(3) 0.2726(3) 0.4918(2) 0.0412(8) Uani 1.00 2 d .
C(30) C 0.8162(3) 0.1567(3) 0.4494(3) 0.0502(9) Uani 1.00 2 d .
C(31) C 0.9314(3) 0.1366(4) 0.4017(3) 0.0758(12) Uani 1.00 2 d .
C(32) C 0.7210(3) 0.1277(4) 0.3689(3) 0.0754(13) Uani 1.00 2 d .
C(33) C 0.8753(3) 0.4347(3) 0.7492(3) 0.0494(9) Uani 1.00 2 d .
C(34) C 1.0034(3) 0.4325(3) 0.7678(3) 0.0735(12) Uani 1.00 2 d .
C(35) C 0.8343(4) 0.5438(3) 0.7895(4) 0.0778(13) Uani 1.00 2 d .
H(5A) H 0.4421 0.5704 0.7603 0.122 Uiso 1.00 2 calc R
H(5B) H 0.5479 0.5038 0.7276 0.122 Uiso 1.00 2 calc R
H(5C) H 0.5355 0.5421 0.8454 0.122 Uiso 1.00 2 calc R
H(6A) H 0.2607 0.3426 0.9185 0.115 Uiso 1.00 2 calc R
H(6B) H 0.2542 0.4652 0.8819 0.115 Uiso 1.00 2 calc R
H(6C) H 0.3416 0.4363 0.9720 0.115 Uiso 1.00 2 calc R
H(7A) H 0.5253 0.3807 0.5380 0.081 Uiso 1.00 2 calc R
H(7B) H 0.4076 0.3944 0.4781 0.081 Uiso 1.00 2 calc R
H(7C) H 0.4808 0.2927 0.4519 0.081 Uiso 1.00 2 calc R
H(8A) H 0.2017 0.2519 0.5250 0.091 Uiso 1.00 2 calc R
H(8B) H 0.2102 0.1557 0.6053 0.091 Uiso 1.00 2 calc R
H(8C) H 0.2673 0.1464 0.4951 0.091 Uiso 1.00 2 calc R
H(10) H 1.0108 0.1687 0.6453 0.045 Uiso 1.00 2 calc R
H(11) H 0.9843 0.0485 0.7937 0.047 Uiso 1.00 2 calc R
H(14) H 0.8235 0.0950 1.1482 0.070 Uiso 1.00 2 calc R
H(15) H 0.7053 -0.0611 1.1467 0.089 Uiso 1.00 2 calc R
H(16) H 0.6370 -0.1398 0.9916 0.077 Uiso 1.00 2 calc R
H(18) H 0.6834 -0.0354 0.7379 0.066 Uiso 1.00 2 calc R
H(19A) H 0.7303 -0.2385 0.8274 0.117 Uiso 1.00 2 calc R
H(19B) H 0.8177 -0.1645 0.7642 0.117 Uiso 1.00 2 calc R
H(19C) H 0.7092 -0.2220 0.7063 0.117 Uiso 1.00 2 calc R
H(20A) H 0.5027 -0.0553 0.8074 0.127 Uiso 1.00 2 calc R
H(20B) H 0.5307 -0.1715 0.8510 0.127 Uiso 1.00 2 calc R
H(20C) H 0.5217 -0.1541 0.7290 0.127 Uiso 1.00 2 calc R
H(21) H 0.9046 0.2458 0.9236 0.061 Uiso 1.00 2 calc R
H(22A) H 0.8670 0.2754 1.1407 0.102 Uiso 1.00 2 calc R
H(22B) H 0.7914 0.3239 1.0505 0.102 Uiso 1.00 2 calc R
H(22C) H 0.9198 0.3674 1.0683 0.102 Uiso 1.00 2 calc R
H(23A) H 1.0324 0.1691 1.0947 0.097 Uiso 1.00 2 calc R
H(23B) H 1.0776 0.2504 1.0085 0.097 Uiso 1.00 2 calc R
H(23C) H 1.0471 0.1256 0.9788 0.097 Uiso 1.00 2 calc R
H(26) H 0.8325 0.5633 0.5874 0.076 Uiso 1.00 2 calc R
H(27) H 0.7960 0.5225 0.4136 0.088 Uiso 1.00 2 calc R
H(28) H 0.7897 0.3438 0.3530 0.073 Uiso 1.00 2 calc R
H(30) H 0.8062 0.1067 0.5086 0.060 Uiso 1.00 2 calc R
H(31A) H 0.9914 0.1495 0.4545 0.091 Uiso 1.00 2 calc R
H(31B) H 0.9442 0.1861 0.3444 0.091 Uiso 1.00 2 calc R
H(31C) H 0.9316 0.0615 0.3758 0.091 Uiso 1.00 2 calc R
H(32A) H 0.7289 0.1757 0.3098 0.090 Uiso 1.00 2 calc R
H(32B) H 0.6479 0.1368 0.4003 0.090 Uiso 1.00 2 calc R
H(32C) H 0.7258 0.0522 0.3453 0.090 Uiso 1.00 2 calc R
H(33) H 0.8394 0.3763 0.7918 0.059 Uiso 1.00 2 calc R
H(34A) H 1.0303 0.3650 0.7386 0.088 Uiso 1.00 2 calc R
H(34B) H 1.0208 0.4365 0.8423 0.088 Uiso 1.00 2 calc R
H(34C) H 1.0408 0.4946 0.7344 0.088 Uiso 1.00 2 calc R
H(35A) H 0.7519 0.5430 0.7831 0.093 Uiso 1.00 2 calc R
H(35B) H 0.8672 0.6029 0.7488 0.093 Uiso 1.00 2 calc R
H(35C) H 0.8577 0.5548 0.8623 0.093 Uiso 1.00 2 calc R
H(4) H 0.465(3) 0.221(2) 0.878(2) 0.040(9) Uiso 1.00 2 d .
H(2) H 0.436(3) 0.106(2) 0.698(2) 0.040(9) Uiso 1.00 2 d .
H(3A) H 0.660(3) 0.367(3) 0.877(2) 0.043(9) Uiso 1.00 2 d .
H(3B) H 0.651(3) 0.252(3) 0.937(3) 0.052(10) Uiso 1.00 2 d .
H(1A) H 0.605(3) 0.172(2) 0.560(2) 0.041(9) Uiso 1.00 2 d .
H(1B) H 0.602(3) 0.056(3) 0.617(2) 0.045(9) Uiso 1.00 2 d .

loop_
_atom_site_aniso_label
_atom_site_aniso_U_11
_atom_site_aniso_U_22
_atom_site_aniso_U_33
_atom_site_aniso_U_12
_atom_site_aniso_U_13
_atom_site_aniso_U_23
Ni(1) 0.0242(2) 0.0355(2) 0.0326(2) 0.00471(16) 0.00187(15) 0.00359(16)
Si(1) 0.0417(5) 0.0585(6) 0.0588(6) 0.0197(5) 0.0025(5) 0.0008(5)
Si(2) 0.0323(5) 0.0556(6) 0.0497(6) 0.0056(4) -0.0046(4) 0.0094(5)
O(1) 0.0456(14) 0.0795(18) 0.0598(16) 0.0306(13) -0.0058(12) 0.0001(13)
N(1) 0.0286(13) 0.0291(13) 0.0279(13) 0.0053(10) 0.0016(10) 0.0005(10)
N(2) 0.0278(12) 0.0296(13) 0.0273(13) 0.0049(10) 0.0027(10) -0.0006(10)
C(1) 0.0403(20) 0.051(2) 0.040(2) 0.0100(17) -0.0054(16) -0.0055(18)
C(2) 0.0320(17) 0.0402(19) 0.047(2) -0.0029(15) -0.0025(15) 0.0041(16)
C(3) 0.044(2) 0.062(3) 0.040(2) 0.0168(20) -0.0004(17) -0.0059(19)
C(4) 0.0330(18) 0.056(2) 0.0394(19) 0.0105(17) 0.0118(15) 0.0027(16)
C(5) 0.097(4) 0.066(3) 0.141(5) 0.006(3) -0.028(3) 0.024(3)
C(6) 0.066(3) 0.137(4) 0.089(3) 0.052(3) 0.009(2) -0.021(3)
C(7) 0.070(3) 0.066(3) 0.069(3) 0.012(2) 0.003(2) 0.022(2)
C(8) 0.045(2) 0.088(3) 0.094(3) 0.002(2) -0.018(2) 0.014(3)
C(9) 0.0303(15) 0.0253(15) 0.0243(15) 0.0017(12) 0.0007(12) -0.0027(12)
C(10) 0.0280(16) 0.0444(19) 0.0425(19) 0.0090(14) 0.0081(14) 0.0033(15)
C(11) 0.0277(16) 0.0462(19) 0.0442(19) 0.0171(14) 0.0042(14) 0.0023(15)
C(12) 0.0306(16) 0.0353(17) 0.0293(16) 0.0076(14) 0.0046(13) 0.0031(13)
C(13) 0.0438(18) 0.0405(18) 0.0319(17) 0.0137(15) 0.0005(14) -0.0005(14)
C(14) 0.080(3) 0.067(3) 0.0305(19) 0.014(2) 0.0059(18) 0.0009(17)
C(15) 0.090(3) 0.086(3) 0.048(2) 0.008(3) 0.028(2) 0.023(2)
C(16) 0.063(3) 0.063(3) 0.066(3) -0.012(2) 0.013(2) 0.021(2)
C(17) 0.0402(18) 0.0404(19) 0.0457(20) 0.0046(15) 0.0019(15) 0.0079(15)
C(18) 0.060(2) 0.0395(20) 0.063(2) -0.0083(17) -0.0217(19) 0.0111(17)
C(19) 0.110(4) 0.102(4) 0.079(3) 0.031(3) -0.032(3) -0.035(3)
C(20) 0.069(3) 0.094(4) 0.149(5) -0.014(3) -0.036(3) -0.002(3)
C(21) 0.064(2) 0.0430(20) 0.044(2) 0.0047(17) -0.0179(17) -0.0045(16)
C(22) 0.091(3) 0.065(3) 0.098(3) 0.020(2) -0.035(3) -0.040(3)
C(23) 0.059(3) 0.078(3) 0.102(4) 0.003(2) -0.012(2) -0.010(3)
C(24) 0.0267(15) 0.0349(17) 0.0360(17) 0.0046(13) 0.0057(13) 0.0060(14)
C(25) 0.0372(18) 0.0361(18) 0.052(2) 0.0019(14) 0.0133(15) 0.0040(16)
C(26) 0.077(3) 0.039(2) 0.076(3) 0.0127(19) 0.020(2) 0.0162(20)
C(27) 0.091(3) 0.065(3) 0.069(3) 0.027(2) 0.020(2) 0.037(2)
C(28) 0.066(3) 0.079(3) 0.040(2) 0.016(2) 0.0096(18) 0.0180(20)
C(29) 0.0382(18) 0.051(2) 0.0359(18) 0.0076(15) 0.0053(14) 0.0083(15)
C(30) 0.059(2) 0.060(2) 0.0314(18) 0.0040(18) 0.0040(16) -0.0051(16)
C(31) 0.079(3) 0.089(3) 0.061(3) 0.022(2) 0.008(2) -0.018(2)
C(32) 0.073(3) 0.113(4) 0.039(2) -0.006(3) -0.0002(20) -0.019(2)
C(33) 0.053(2) 0.0370(19) 0.057(2) -0.0061(16) 0.0122(18) -0.0067(16)
C(34) 0.063(3) 0.070(3) 0.086(3) -0.003(2) -0.003(2) -0.023(2)
C(35) 0.081(3) 0.052(2) 0.099(3) -0.004(2) 0.017(3) -0.027(2)

loop_
_atom_type_symbol
_atom_type_description
_atom_type_scat_dispersion_real
_atom_type_scat_dispersion_imag
_atom_type_scat_source
C C 0.003 0.002
;
International Tables for Crystallography
(1992, Vol. C, Tables 4.2.6.8 and 6.1.1.4)
;
H H 0.000 0.000
;
International Tables for Crystallography
(1992, Vol. C, Table 6.1.1.4)
;
Ni Ni 0.339 1.112
;
International Tables for Crystallography
(1992, Vol. C, Tables 4.2.6.8 and 6.1.1.4)
;
Si Si 0.082 0.070
;
International Tables for Crystallography
(1992, Vol. C, Tables 4.2.6.8 and 6.1.1.4)
;
O O 0.011 0.006
;
International Tables for Crystallography
(1992, Vol. C, Tables 4.2.6.8 and 6.1.1.4)
;
N N 0.006 0.003
;
International Tables for Crystallography
(1992, Vol. C, Tables 4.2.6.8 and 6.1.1.4)
;

loop_
_geom_angle_atom_site_label_1
_geom_angle_atom_site_label_2
_geom_angle_atom_site_label_3
_geom_angle
_geom_angle_publ_flag
C(1) Ni(1) C(2) 40.72(13) yes
C(1) Ni(1) C(3) 172.68(14) yes
C(1) Ni(1) C(4) 132.04(13) yes
C(1) Ni(1) C(9) 90.42(12) yes
C(2) Ni(1) C(3) 131.99(14) yes
C(2) Ni(1) C(4) 91.32(13) yes
C(2) Ni(1) C(9) 130.60(12) yes
C(3) Ni(1) C(4) 40.69(14) yes
C(3) Ni(1) C(9) 96.70(13) yes
C(4) Ni(1) C(9) 137.01(12) yes
O(1) Si(1) C(4) 109.67(14) yes
O(1) Si(1) C(5) 108.94(20) yes
O(1) Si(1) C(6) 106.35(16) yes
C(4) Si(1) C(5) 112.04(19) yes
C(4) Si(1) C(6) 109.71(19) yes
C(5) Si(1) C(6) 110.0(2) yes
O(1) Si(2) C(2) 110.65(14) yes
O(1) Si(2) C(7) 110.38(15) yes
O(1) Si(2) C(8) 105.34(16) yes
C(2) Si(2) C(7) 110.82(16) yes
C(2) Si(2) C(8) 109.76(17) yes
C(7) Si(2) C(8) 109.74(19) yes
Si(1) O(1) Si(2) 129.62(15) yes
C(9) N(1) C(10) 111.9(2) yes
C(9) N(1) C(24) 124.8(2) yes
C(10) N(1) C(24) 122.8(2) yes
C(9) N(2) C(11) 111.5(2) yes
C(9) N(2) C(12) 126.1(2) yes
C(11) N(2) C(12) 121.7(2) yes
Ni(1) C(1) C(2) 70.63(20) yes
Ni(1) C(2) Si(2) 116.02(17) yes
Ni(1) C(2) C(1) 68.66(19) yes
Si(2) C(2) C(1) 123.6(3) yes
Ni(1) C(3) C(4) 70.4(2) yes
Ni(1) C(4) Si(1) 117.99(17) yes
Ni(1) C(4) C(3) 68.9(2) yes
Si(1) C(4) C(3) 126.4(3) yes
Ni(1) C(9) N(1) 130.07(19) yes
Ni(1) C(9) N(2) 126.81(19) yes
N(1) C(9) N(2) 102.5(2) yes
N(1) C(10) C(11) 106.8(3) yes
N(2) C(11) C(10) 107.2(3) yes
N(2) C(12) C(13) 117.5(2) yes
N(2) C(12) C(17) 119.2(2) yes
C(13) C(12) C(17) 123.2(3) yes
C(12) C(13) C(14) 117.0(3) yes
C(12) C(13) C(21) 123.1(3) yes
C(14) C(13) C(21) 119.9(3) yes
C(13) C(14) C(15) 120.9(3) yes
C(14) C(15) C(16) 120.5(4) yes
C(15) C(16) C(17) 121.3(4) yes
C(12) C(17) C(16) 117.1(3) yes
C(12) C(17) C(18) 122.9(3) yes
C(16) C(17) C(18) 120.0(3) yes
C(17) C(18) C(19) 110.7(3) yes
C(17) C(18) C(20) 112.7(3) yes
C(19) C(18) C(20) 110.1(3) yes
C(13) C(21) C(22) 113.0(3) yes
C(13) C(21) C(23) 110.9(3) yes
C(22) C(21) C(23) 109.6(3) yes
N(1) C(24) C(25) 117.7(2) yes
N(1) C(24) C(29) 119.1(2) yes
C(25) C(24) C(29) 123.1(3) yes
C(24) C(25) C(26) 116.7(3) yes
C(24) C(25) C(33) 121.5(3) yes
C(26) C(25) C(33) 121.6(3) yes
C(25) C(26) C(27) 121.6(3) yes
C(26) C(27) C(28) 120.2(4) yes
C(27) C(28) C(29) 121.6(3) yes
C(24) C(29) C(28) 116.7(3) yes
C(24) C(29) C(30) 123.0(3) yes
C(28) C(29) C(30) 120.3(3) yes
C(29) C(30) C(31) 110.1(3) yes
C(29) C(30) C(32) 113.6(3) yes
C(31) C(30) C(32) 109.5(3) yes
C(25) C(33) C(34) 111.2(3) yes
C(25) C(33) C(35) 114.2(3) yes
C(34) C(33) C(35) 109.3(3) yes
Ni(1) C(1) H(1A) 109.4(18) yes
Ni(1) C(1) H(1B) 113.1(17) yes
C(2) C(1) H(1A) 118.9(19) yes
C(2) C(1) H(1B) 121.7(18) yes
H(1A) C(1) H(1B) 114(3) yes
Ni(1) C(2) H(2) 106.7(18) yes
Si(2) C(2) H(2) 113.4(19) yes
C(1) C(2) H(2) 118.3(19) yes
Ni(1) C(3) H(3A) 110.4(17) yes
Ni(1) C(3) H(3B) 110(2) yes
C(4) C(3) H(3A) 119.5(19) yes
C(4) C(3) H(3B) 120.4(20) yes
H(3A) C(3) H(3B) 116(3) yes
Ni(1) C(4) H(4) 103.8(19) yes
Si(1) C(4) H(4) 111.1(19) yes
C(3) C(4) H(4) 118.6(19) yes
Si(1) C(5) H(5A) 109.470 yes
Si(1) C(5) H(5B) 109.469 yes
Si(1) C(5) H(5C) 109.472 yes
H(5A) C(5) H(5B) 109.472 yes
H(5A) C(5) H(5C) 109.472 yes
H(5B) C(5) H(5C) 109.473 yes
Si(1) C(6) H(6A) 109.480 yes
Si(1) C(6) H(6B) 109.475 yes
Si(1) C(6) H(6C) 109.469 yes
H(6A) C(6) H(6B) 109.473 yes
H(6A) C(6) H(6C) 109.467 yes
H(6B) C(6) H(6C) 109.464 yes
Si(2) C(7) H(7A) 109.473 yes
Si(2) C(7) H(7B) 109.474 yes
Si(2) C(7) H(7C) 109.473 yes
H(7A) C(7) H(7B) 109.470 yes
H(7A) C(7) H(7C) 109.467 yes
H(7B) C(7) H(7C) 109.472 yes
Si(2) C(8) H(8A) 109.470 yes
Si(2) C(8) H(8B) 109.468 yes
Si(2) C(8) H(8C) 109.467 yes
H(8A) C(8) H(8B) 109.472 yes
H(8A) C(8) H(8C) 109.476 yes
H(8B) C(8) H(8C) 109.475 yes
N(1) C(10) H(10) 126.592 yes
C(11) C(10) H(10) 126.589 yes
N(2) C(11) H(11) 126.394 yes
C(10) C(11) H(11) 126.399 yes
C(13) C(14) H(14) 119.535 yes
C(15) C(14) H(14) 119.544 yes
C(14) C(15) H(15) 119.753 yes
C(16) C(15) H(15) 119.773 yes
C(15) C(16) H(16) 119.331 yes
C(17) C(16) H(16) 119.341 yes
C(17) C(18) H(18) 107.730 yes
C(19) C(18) H(18) 107.728 yes
C(20) C(18) H(18) 107.720 yes
C(18) C(19) H(19A) 109.469 yes
C(18) C(19) H(19B) 109.469 yes
C(18) C(19) H(19C) 109.481 yes
H(19A) C(19) H(19B) 109.470 yes
H(19A) C(19) H(19C) 109.470 yes
H(19B) C(19) H(19C) 109.469 yes
C(18) C(20) H(20A) 109.475 yes
C(18) C(20) H(20B) 109.472 yes
C(18) C(20) H(20C) 109.473 yes
H(20A) C(20) H(20B) 109.473 yes
H(20A) C(20) H(20C) 109.471 yes
H(20B) C(20) H(20C) 109.463 yes
C(13) C(21) H(21) 107.693 yes
C(22) C(21) H(21) 107.691 yes
C(23) C(21) H(21) 107.690 yes
C(21) C(22) H(22A) 109.470 yes
C(21) C(22) H(22B) 109.478 yes
C(21) C(22) H(22C) 109.471 yes
H(22A) C(22) H(22B) 109.471 yes
H(22A) C(22) H(22C) 109.468 yes
H(22B) C(22) H(22C) 109.469 yes
C(21) C(23) H(23A) 109.466 yes
C(21) C(23) H(23B) 109.470 yes
C(21) C(23) H(23C) 109.465 yes
H(23A) C(23) H(23B) 109.481 yes
H(23A) C(23) H(23C) 109.470 yes
H(23B) C(23) H(23C) 109.476 yes
C(25) C(26) H(26) 119.214 yes
C(27) C(26) H(26) 119.222 yes
C(26) C(27) H(27) 119.894 yes
C(28) C(27) H(27) 119.888 yes
C(27) C(28) H(28) 119.223 yes
C(29) C(28) H(28) 119.215 yes
C(29) C(30) H(30) 107.800 yes
C(31) C(30) H(30) 107.810 yes
C(32) C(30) H(30) 107.798 yes
C(30) C(31) H(31A) 109.472 yes
C(30) C(31) H(31B) 109.472 yes
C(30) C(31) H(31C) 109.473 yes
H(31A) C(31) H(31B) 109.470 yes
H(31A) C(31) H(31C) 109.467 yes
H(31B) C(31) H(31C) 109.472 yes
C(30) C(32) H(32A) 109.467 yes
C(30) C(32) H(32B) 109.476 yes
C(30) C(32) H(32C) 109.474 yes
H(32A) C(32) H(32B) 109.472 yes
H(32A) C(32) H(32C) 109.463 yes
H(32B) C(32) H(32C) 109.475 yes
C(25) C(33) H(33) 107.272 yes
C(34) C(33) H(33) 107.274 yes
C(35) C(33) H(33) 107.272 yes
C(33) C(34) H(34A) 109.472 yes
C(33) C(34) H(34B) 109.467 yes
C(33) C(34) H(34C) 109.470 yes
H(34A) C(34) H(34B) 109.475 yes
H(34A) C(34) H(34C) 109.468 yes
H(34B) C(34) H(34C) 109.475 yes
C(33) C(35) H(35A) 109.464 yes
C(33) C(35) H(35B) 109.465 yes
C(33) C(35) H(35C) 109.470 yes
H(35A) C(35) H(35B) 109.472 yes
H(35A) C(35) H(35C) 109.474 yes
H(35B) C(35) H(35C) 109.483 yes

loop_
_geom_bond_atom_site_label_1
_geom_bond_atom_site_label_2
_geom_bond_distance
_geom_bond_publ_flag
Ni(1) C(1) 1.987(4) yes
Ni(1) C(2) 2.013(3) yes
Ni(1) C(3) 1.989(4) yes
Ni(1) C(4) 2.009(3) yes
Ni(1) C(9) 1.906(3) yes
Si(1) O(1) 1.635(2) yes
Si(1) C(4) 1.838(4) yes
Si(1) C(5) 1.844(5) yes
Si(1) C(6) 1.854(5) yes
Si(2) O(1) 1.636(3) yes
Si(2) C(2) 1.833(3) yes
Si(2) C(7) 1.846(4) yes
Si(2) C(8) 1.858(4) yes
N(1) C(9) 1.367(3) yes
N(1) C(10) 1.384(4) yes
N(1) C(24) 1.444(4) yes
N(2) C(9) 1.372(3) yes
N(2) C(11) 1.384(4) yes
N(2) C(12) 1.447(4) yes
C(1) C(2) 1.392(5) yes
C(3) C(4) 1.390(5) yes
C(10) C(11) 1.325(4) yes
C(12) C(13) 1.392(4) yes
C(12) C(17) 1.388(4) yes
C(13) C(14) 1.392(5) yes
C(13) C(21) 1.507(4) yes
C(14) C(15) 1.370(6) yes
C(15) C(16) 1.370(6) yes
C(16) C(17) 1.383(5) yes
C(17) C(18) 1.515(5) yes
C(18) C(19) 1.512(6) yes
C(18) C(20) 1.512(6) yes
C(21) C(22) 1.533(5) yes
C(21) C(23) 1.517(5) yes
C(24) C(25) 1.401(4) yes
C(24) C(29) 1.394(4) yes
C(25) C(26) 1.383(5) yes
C(25) C(33) 1.516(5) yes
C(26) C(27) 1.369(6) yes
C(27) C(28) 1.373(6) yes
C(28) C(29) 1.386(5) yes
C(29) C(30) 1.508(5) yes
C(30) C(31) 1.531(5) yes
C(30) C(32) 1.525(5) yes
C(33) C(34) 1.522(5) yes
C(33) C(35) 1.527(5) yes
C(1) H(1A) 0.95(3) yes
C(1) H(1B) 0.98(3) yes
C(2) H(2) 0.91(3) yes
C(3) H(3A) 0.98(3) yes
C(3) H(3B) 0.93(3) yes
C(4) H(4) 0.92(3) yes
C(5) H(5A) 0.970 yes
C(5) H(5B) 0.970 yes
C(5) H(5C) 0.970 yes
C(6) H(6A) 0.970 yes
C(6) H(6B) 0.970 yes
C(6) H(6C) 0.970 yes
C(7) H(7A) 0.970 yes
C(7) H(7B) 0.970 yes
C(7) H(7C) 0.970 yes
C(8) H(8A) 0.970 yes
C(8) H(8B) 0.970 yes
C(8) H(8C) 0.970 yes
C(10) H(10) 0.940 yes
C(11) H(11) 0.940 yes
C(14) H(14) 0.940 yes
C(15) H(15) 0.940 yes
C(16) H(16) 0.940 yes
C(18) H(18) 0.990 yes
C(19) H(19A) 0.970 yes
C(19) H(19B) 0.970 yes
C(19) H(19C) 0.970 yes
C(20) H(20A) 0.970 yes
C(20) H(20B) 0.970 yes
C(20) H(20C) 0.970 yes
C(21) H(21) 0.990 yes
C(22) H(22A) 0.970 yes
C(22) H(22B) 0.970 yes
C(22) H(22C) 0.970 yes
C(23) H(23A) 0.970 yes
C(23) H(23B) 0.970 yes
C(23) H(23C) 0.970 yes
C(26) H(26) 0.940 yes
C(27) H(27) 0.940 yes
C(28) H(28) 0.940 yes
C(30) H(30) 0.990 yes
C(31) H(31A) 0.970 yes
C(31) H(31B) 0.970 yes
C(31) H(31C) 0.970 yes
C(32) H(32A) 0.970 yes
C(32) H(32B) 0.970 yes
C(32) H(32C) 0.970 yes
C(33) H(33) 0.990 yes
C(34) H(34A) 0.970 yes
C(34) H(34B) 0.970 yes
C(34) H(34C) 0.970 yes
C(35) H(35A) 0.970 yes
C(35) H(35B) 0.970 yes
C(35) H(35C) 0.970 yes

loop_
_geom_contact_atom_site_label_1
_geom_contact_atom_site_label_2
_geom_contact_distance
_geom_contact_publ_flag
_geom_contact_site_symmetry_2
Ni(1) C(12) 3.412(3) yes .
Ni(1) C(24) 3.450(3) yes .
Si(1) C(2) 3.465(3) yes .
Si(2) C(4) 3.430(3) yes .
N(1) C(1) 3.322(4) yes .
N(1) C(12) 3.546(4) yes .
N(1) C(30) 2.919(4) yes .
N(1) C(33) 2.867(4) yes .
N(1) C(34) 3.377(4) yes .
N(2) C(3) 3.547(5) yes .
N(2) C(18) 2.918(4) yes .
N(2) C(21) 2.884(4) yes .
N(2) C(24) 3.540(4) yes .
C(1) C(7) 3.318(5) yes .
C(1) C(24) 3.584(4) yes .
C(1) C(30) 3.591(5) yes .
C(3) C(5) 3.419(6) yes .
C(3) C(12) 3.526(5) yes .
C(9) C(13) 3.380(4) yes .
C(9) C(17) 3.343(4) yes .
C(9) C(18) 3.514(4) yes .
C(9) C(21) 3.582(4) yes .
C(9) C(25) 3.200(4) yes .
C(9) C(29) 3.474(4) yes .
C(9) C(33) 3.274(4) yes .
C(10) C(12) 3.554(4) yes .
C(10) C(25) 3.385(4) yes .
C(10) C(29) 3.245(4) yes .
C(10) C(30) 3.346(4) yes .
C(10) C(33) 3.579(4) yes .
C(10) C(34) 3.498(5) yes .
C(11) C(13) 3.173(4) yes .
C(11) C(17) 3.406(4) yes .
C(11) C(21) 3.273(5) yes .
C(11) C(23) 3.576(5) yes .
C(11) C(24) 3.556(4) yes .
C(12) C(15) 2.729(5) yes .
C(12) C(19) 3.448(5) yes .
C(12) C(23) 3.478(5) yes .
C(13) C(16) 2.780(5) yes .
C(14) C(17) 2.784(5) yes .
C(14) C(22) 3.014(6) yes .
C(14) C(23) 3.166(6) yes .
C(16) C(19) 3.189(6) yes .
C(16) C(20) 2.981(6) yes .
C(24) C(27) 2.732(5) yes .
C(24) C(31) 3.437(5) yes .
C(24) C(34) 3.274(5) yes .
C(25) C(28) 2.784(5) yes .
C(26) C(29) 2.788(5) yes .
C(26) C(34) 3.391(6) yes .
C(26) C(35) 2.946(6) yes .
C(28) C(31) 3.194(6) yes .
C(28) C(32) 3.000(6) yes .
C(19) C(35) 3.545(6) yes 1_545
C(35) C(19) 3.545(6) yes 1_565
Ni(1) H(7A) 3.5814 yes .
Ni(1) H(18) 3.2063 yes .
Ni(1) H(20A) 3.5494 yes .
Ni(1) H(33) 3.3041 yes .
Si(1) H(3A) 3.03(3) yes .
Si(2) H(1A) 2.95(3) yes .
O(1) H(5A) 3.0144 yes .
O(1) H(5B) 3.0167 yes .
O(1) H(6A) 2.9715 yes .
O(1) H(6B) 2.9691 yes .
O(1) H(7A) 3.0488 yes .
O(1) H(7B) 3.0462 yes .
O(1) H(8A) 2.9524 yes .
O(1) H(8B) 2.9522 yes .
O(1) H(4) 3.10(3) yes .
O(1) H(2) 3.15(3) yes .
N(1) H(11) 3.0900 yes .
N(1) H(21) 3.3017 yes .
N(1) H(30) 2.4546 yes .
N(1) H(31A) 3.4046 yes .
N(1) H(33) 2.5011 yes .
N(1) H(34A) 2.8903 yes .
N(1) H(1A) 3.14(3) yes .
N(1) H(1B) 3.41(3) yes .
N(2) H(10) 3.0952 yes .
N(2) H(18) 2.4577 yes .
N(2) H(19B) 3.3673 yes .
N(2) H(21) 2.4084 yes .
N(2) H(23C) 3.4327 yes .
N(2) H(33) 3.2661 yes .
N(2) H(3B) 3.24(3) yes .
N(2) H(1B) 3.49(3) yes .
C(1) H(7A) 3.3193 yes .
C(1) H(7C) 3.1500 yes .
C(1) H(18) 2.9003 yes .
C(1) H(20A) 3.4677 yes .
C(1) H(30) 3.0928 yes .
C(1) H(32B) 2.9158 yes .
C(2) H(7A) 3.2083 yes .
C(2) H(7C) 3.1674 yes .
C(2) H(8B) 3.1684 yes .
C(2) H(8C) 3.1810 yes .
C(2) H(20A) 3.2715 yes .
C(2) H(4) 2.89(3) yes .
C(3) H(5B) 3.4151 yes .
C(3) H(5C) 3.2722 yes .
C(3) H(21) 3.4518 yes .
C(3) H(22B) 2.8822 yes .
C(3) H(33) 2.9974 yes .
C(4) H(5B) 3.2262 yes .
C(4) H(5C) 3.2063 yes .
C(4) H(6A) 3.1618 yes .
C(4) H(6C) 3.1863 yes .
C(4) H(2) 2.96(3) yes .
C(5) H(6B) 3.1680 yes .
C(5) H(6C) 3.1986 yes .
C(5) H(7A) 3.5467 yes .
C(5) H(35A) 3.0314 yes .
C(5) H(3A) 2.99(3) yes .
C(6) H(5A) 3.1539 yes .
C(6) H(5C) 3.2091 yes .
C(6) H(4) 3.09(3) yes .
C(7) H(5B) 3.5222 yes .
C(7) H(8A) 3.1745 yes .
C(7) H(8C) 3.1923 yes .
C(7) H(1A) 2.85(3) yes .
C(8) H(7B) 3.1501 yes .
C(8) H(7C) 3.2129 yes .
C(8) H(2) 3.10(3) yes .
C(9) H(10) 3.1809 yes .
C(9) H(11) 3.1797 yes .
C(9) H(18) 2.7858 yes .
C(9) H(21) 2.8664 yes .
C(9) H(30) 3.1780 yes .
C(9) H(33) 2.5382 yes .
C(9) H(3A) 3.14(3) yes .
C(9) H(3B) 2.99(3) yes .
C(9) H(1A) 2.97(3) yes .
C(9) H(1B) 2.85(3) yes .
C(10) H(21) 3.2618 yes .
C(10) H(30) 2.8044 yes .
C(10) H(31A) 3.0226 yes .
C(10) H(33) 3.2670 yes .
C(10) H(34A) 2.7139 yes .
C(11) H(18) 3.2548 yes .
C(11) H(19B) 3.3770 yes .
C(11) H(21) 2.7383 yes .
C(11) H(23C) 3.0261 yes .
C(11) H(30) 3.5830 yes .
C(11) H(34A) 3.4679 yes .
C(12) H(11) 2.7480 yes .
C(12) H(14) 3.2283 yes .
C(12) H(16) 3.2174 yes .
C(12) H(18) 2.5964 yes .
C(12) H(19B) 3.2863 yes .
C(12) H(21) 2.5890 yes .
C(12) H(23C) 3.2736 yes .
C(12) H(3B) 2.90(3) yes .
C(13) H(11) 3.2839 yes .
C(13) H(15) 3.2483 yes .
C(13) H(22A) 2.7404 yes .
C(13) H(22B) 2.7259 yes .
C(13) H(22C) 3.3579 yes .
C(13) H(23A) 2.7721 yes .
C(13) H(23B) 3.3148 yes .
C(13) H(23C) 2.5964 yes .
C(13) H(3B) 2.83(3) yes .
C(14) H(16) 3.2215 yes .
C(14) H(21) 3.2916 yes .
C(14) H(22A) 2.7512 yes .
C(14) H(22B) 3.2184 yes .
C(14) H(23A) 3.0019 yes .
C(14) H(23C) 3.3382 yes .
C(14) H(3B) 3.49(3) yes .
C(16) H(14) 3.2229 yes .
C(16) H(18) 3.2872 yes .
C(16) H(19A) 2.9318 yes .
C(16) H(19B) 3.5083 yes .
C(16) H(20A) 3.1648 yes .
C(16) H(20B) 2.7189 yes .
C(17) H(11) 3.5684 yes .
C(17) H(15) 3.2443 yes .
C(17) H(19A) 2.6775 yes .
C(17) H(19B) 2.6799 yes .
C(17) H(19C) 3.3262 yes .
C(17) H(20A) 2.7054 yes .
C(17) H(20B) 2.7228 yes .
C(17) H(20C) 3.3469 yes .
C(18) H(16) 2.6477 yes .
C(18) H(1B) 3.02(3) yes .
C(19) H(16) 3.1490 yes .
C(19) H(20A) 3.3151 yes .
C(19) H(20B) 2.6857 yes .
C(19) H(20C) 2.6427 yes .
C(20) H(16) 2.7275 yes .
C(20) H(19A) 2.7044 yes .
C(20) H(19B) 3.3140 yes .
C(20) H(19C) 2.6251 yes .
C(20) H(2) 3.36(3) yes .
C(20) H(1B) 3.22(3) yes .
C(21) H(11) 3.4249 yes .
C(21) H(14) 2.6511 yes .
C(21) H(33) 3.3909 yes .
C(21) H(34B) 3.5984 yes .
C(21) H(3B) 3.12(3) yes .
C(22) H(14) 2.7839 yes .
C(22) H(23A) 2.6246 yes .
C(22) H(23B) 2.7246 yes .
C(22) H(23C) 3.3301 yes .
C(22) H(3A) 3.56(3) yes .
C(22) H(3B) 3.06(3) yes .
C(23) H(11) 3.3604 yes .
C(23) H(14) 3.1011 yes .
C(23) H(22A) 2.7015 yes .
C(23) H(22B) 3.3290 yes .
C(23) H(22C) 2.6537 yes .
C(24) H(10) 2.7682 yes .
C(24) H(26) 3.2256 yes .
C(24) H(28) 3.2211 yes .
C(24) H(30) 2.5995 yes .
C(24) H(31A) 3.2588 yes .
C(24) H(33) 2.6395 yes .
C(24) H(34A) 2.9740 yes .
C(24) H(1A) 3.05(3) yes .
C(25) H(27) 3.2459 yes .
C(25) H(34A) 2.6260 yes .
C(25) H(34B) 3.3333 yes .
C(25) H(34C) 2.7735 yes .
C(25) H(35A) 2.7508 yes .
C(25) H(35B) 2.7585 yes .
C(25) H(35C) 3.3740 yes .
C(26) H(28) 3.2197 yes .
C(26) H(33) 3.2553 yes .
C(26) H(34C) 3.2750 yes .
C(26) H(35A) 3.0335 yes .
C(26) H(35B) 2.7314 yes .
C(27) H(7A) 3.5932 yes .
C(28) H(26) 3.2204 yes .
C(28) H(30) 3.2868 yes .
C(28) H(31A) 3.4983 yes .
C(28) H(31B) 2.9460 yes .
C(28) H(32A) 2.7420 yes .
C(28) H(32B) 3.1898 yes .
C(29) H(10) 3.3086 yes .
C(29) H(27) 3.2516 yes .
C(29) H(31A) 2.6714 yes .
C(29) H(31B) 2.6879 yes .
C(29) H(31C) 3.3261 yes .
C(29) H(32A) 2.7411 yes .
C(29) H(32B) 2.7322 yes .
C(29) H(32C) 3.3587 yes .
C(29) H(1A) 2.87(3) yes .
C(30) H(10) 3.3498 yes .
C(30) H(28) 2.6497 yes .
C(30) H(1A) 2.91(3) yes .
C(30) H(1B) 3.55(3) yes .
C(31) H(10) 3.2457 yes .
C(31) H(28) 3.1676 yes .
C(31) H(32A) 2.6998 yes .
C(31) H(32B) 3.3354 yes .
C(31) H(32C) 2.6558 yes .
C(32) H(28) 2.7343 yes .
C(32) H(31A) 3.3336 yes .
C(32) H(31B) 2.7126 yes .
C(32) H(31C) 2.6467 yes .
C(32) H(1A) 2.89(3) yes .
C(33) H(21) 3.2698 yes .
C(33) H(26) 2.6807 yes .
C(33) H(3A) 3.14(3) yes .
C(34) H(10) 3.5630 yes .
C(34) H(21) 3.2510 yes .
C(34) H(26) 3.4916 yes .
C(34) H(35A) 3.3254 yes .
C(34) H(35B) 2.7052 yes .
C(34) H(35C) 2.6350 yes .
C(35) H(5B) 3.4495 yes .
C(35) H(26) 2.6054 yes .
C(35) H(34A) 3.3270 yes .
C(35) H(34B) 2.6931 yes .
C(35) H(34C) 2.6442 yes .
C(35) H(3A) 3.15(3) yes .
H(5A) H(6B) 2.9888 yes .
H(5A) H(6C) 3.4046 yes .
H(5B) H(7A) 2.8298 yes .
H(5B) H(35A) 2.5053 yes .
H(5B) H(3A) 2.9073 yes .
H(5C) H(6B) 3.4395 yes .
H(5C) H(6C) 3.0789 yes .
H(5C) H(35A) 2.6883 yes .
H(5C) H(3A) 2.6896 yes .
H(6A) H(4) 2.9444 yes .
H(6C) H(4) 3.2919 yes .
H(7A) H(1A) 2.7801 yes .
H(7B) H(8A) 2.9907 yes .
H(7B) H(8C) 3.3892 yes .
H(7C) H(8A) 3.4530 yes .
H(7C) H(8C) 3.0754 yes .
H(7C) H(32B) 2.8894 yes .
H(7C) H(1A) 2.5364 yes .
H(8B) H(2) 2.9743 yes .
H(8C) H(2) 3.2864 yes .
H(10) H(11) 2.4435 yes .
H(10) H(30) 2.9956 yes .
H(10) H(31A) 2.4550 yes .
H(10) H(34A) 2.6551 yes .
H(11) H(19B) 3.1852 yes .
H(11) H(21) 3.1019 yes .
H(11) H(23C) 2.6087 yes .
H(14) H(15) 2.2997 yes .
H(14) H(21) 3.5736 yes .
H(14) H(22A) 2.2420 yes .
H(14) H(22B) 3.1255 yes .
H(14) H(23A) 2.6860 yes .
H(14) H(23C) 3.4651 yes .
H(15) H(16) 2.2977 yes .
H(16) H(18) 3.5618 yes .
H(16) H(19A) 2.6913 yes .
H(16) H(20A) 3.0351 yes .
H(16) H(20B) 2.1821 yes .
H(16) H(20C) 3.5929 yes .
H(18) H(19A) 2.8310 yes .
H(18) H(19B) 2.3157 yes .
H(18) H(19C) 2.3448 yes .
H(18) H(20A) 2.3295 yes .
H(18) H(20B) 2.8314 yes .
H(18) H(20C) 2.3308 yes .
H(18) H(2) 3.4989 yes .
H(18) H(1A) 3.5829 yes .
H(18) H(1B) 2.1539 yes .
H(19A) H(20A) 3.5880 yes .
H(19A) H(20B) 2.5514 yes .
H(19A) H(20C) 2.9736 yes .
H(19B) H(20B) 3.5813 yes .
H(19B) H(20C) 3.5109 yes .
H(19C) H(20A) 3.5081 yes .
H(19C) H(20B) 2.9193 yes .
H(19C) H(20C) 2.4200 yes .
H(20A) H(4) 3.5343 yes .
H(20A) H(2) 2.5896 yes .
H(20A) H(1B) 3.0398 yes .
H(20C) H(2) 3.4163 yes .
H(20C) H(1B) 3.0770 yes .
H(21) H(22A) 2.8468 yes .
H(21) H(22B) 2.3479 yes .
H(21) H(22C) 2.3495 yes .
H(21) H(23A) 2.8299 yes .
H(21) H(23B) 2.2812 yes .
H(21) H(23C) 2.3902 yes .
H(21) H(33) 2.4814 yes .
H(21) H(34A) 3.1659 yes .
H(21) H(34B) 2.8678 yes .
H(21) H(3A) 3.3500 yes .
H(21) H(3B) 2.9972 yes .
H(22A) H(23A) 2.4723 yes .
H(22A) H(23B) 3.0628 yes .
H(22A) H(23C) 3.5532 yes .
H(22A) H(3B) 3.5945 yes .
H(22B) H(23A) 3.5303 yes .
H(22B) H(23B) 3.5826 yes .
H(22B) H(33) 3.4444 yes .
H(22B) H(3A) 2.7479 yes .
H(22B) H(3B) 2.3021 yes .
H(22C) H(23A) 2.8439 yes .
H(22C) H(23B) 2.5281 yes .
H(22C) H(23C) 3.5648 yes .
H(22C) H(34B) 3.2692 yes .
H(23B) H(34B) 3.2322 yes .
H(26) H(27) 2.2963 yes .
H(26) H(33) 3.5126 yes .
H(26) H(34C) 3.2097 yes .
H(26) H(35A) 2.7153 yes .
H(26) H(35B) 2.1382 yes .
H(26) H(35C) 3.5311 yes .
H(27) H(28) 2.3005 yes .
H(28) H(30) 3.5622 yes .
H(28) H(31B) 2.7203 yes .
H(28) H(32A) 2.1952 yes .
H(28) H(32B) 3.0372 yes .
H(30) H(31A) 2.3406 yes .
H(30) H(31B) 2.8465 yes .
H(30) H(31C) 2.3571 yes .
H(30) H(32A) 2.8418 yes .
H(30) H(32B) 2.3430 yes .
H(30) H(32C) 2.3431 yes .
H(30) H(1A) 2.6374 yes .
H(30) H(1B) 2.8570 yes .
H(31A) H(32A) 3.5933 yes .
H(31A) H(32C) 3.5287 yes .
H(31B) H(32A) 2.5569 yes .
H(31B) H(32B) 3.5995 yes .
H(31B) H(32C) 2.9734 yes .
H(31C) H(32A) 2.9409 yes .
H(31C) H(32B) 3.5291 yes .
H(31C) H(32C) 2.4391 yes .
H(32A) H(1A) 3.5599 yes .
H(32B) H(1A) 2.1639 yes .
H(32B) H(1B) 3.0260 yes .
H(32C) H(1A) 3.4661 yes .
H(33) H(34A) 2.3747 yes .
H(33) H(34B) 2.2935 yes .
H(33) H(34C) 2.8324 yes .
H(33) H(35A) 2.3329 yes .
H(33) H(35B) 2.8383 yes .
H(33) H(35C) 2.3412 yes .
H(33) H(3A) 2.4011 yes .
H(33) H(3B) 3.2629 yes .
H(34A) H(35B) 3.5691 yes .
H(34A) H(35C) 3.5395 yes .
H(34B) H(35A) 3.5531 yes .
H(34B) H(35B) 3.0349 yes .
H(34B) H(35C) 2.4781 yes .
H(34C) H(35A) 3.5498 yes .
H(34C) H(35B) 2.5009 yes .
H(34C) H(35C) 2.8584 yes .
H(35A) H(3A) 2.6798 yes .
H(35C) H(3A) 3.1937 yes .
H(4) H(2) 2.69(4) yes .
H(4) H(3A) 2.83(4) yes .
H(4) H(3B) 2.30(4) yes .
H(2) H(1A) 2.79(4) yes .
H(2) H(1B) 2.34(4) yes .
Si(2) H(27) 3.4724 yes 2_666
O(1) H(27) 2.8013 yes 2_666
C(2) H(15) 3.4808 yes 2_657
C(2) H(32C) 3.3886 yes 2_656
C(4) H(15) 3.5637 yes 2_657
C(4) H(16) 3.1213 yes 2_657
C(6) H(22B) 3.5292 yes 2_667
C(6) H(23B) 3.5198 yes 1_455
C(6) H(34B) 3.4528 yes 1_455
C(6) H(35C) 3.5910 yes 2_667
C(7) H(5B) 3.5815 yes 2_666
C(7) H(7A) 3.4457 yes 2_666
C(7) H(7B) 3.5112 yes 2_666
C(7) H(19C) 3.5722 yes 2_656
C(8) H(10) 3.0910 yes 1_455
C(8) H(19C) 3.3714 yes 2_656
C(8) H(27) 3.5289 yes 2_666
C(8) H(31A) 3.2725 yes 1_455
C(8) H(32C) 3.3582 yes 2_656
C(10) H(8B) 3.3111 yes 1_655
C(10) H(31C) 3.2320 yes 2_756
C(11) H(31C) 3.1510 yes 2_756
C(12) H(23C) 3.4836 yes 2_757
C(13) H(23C) 3.3663 yes 2_757
C(14) H(11) 3.3584 yes 2_757
C(14) H(23C) 3.1429 yes 2_757
C(14) H(32A) 3.3054 yes 1_556
C(14) H(32C) 3.4725 yes 1_556
C(15) H(20A) 3.2691 yes 2_657
C(15) H(23C) 3.0930 yes 2_757
C(15) H(32C) 3.4826 yes 1_556
C(15) H(4) 3.22(3) yes 2_657
C(15) H(2) 3.54(3) yes 2_657
C(16) H(6A) 3.5639 yes 2_657
C(16) H(23B) 3.5980 yes 2_757
C(16) H(23C) 3.2531 yes 2_757
C(16) H(4) 3.01(3) yes 2_657
C(17) H(23A) 3.5020 yes 2_757
C(17) H(23C) 3.4608 yes 2_757
C(19) H(8C) 3.4563 yes 2_656
C(19) H(23A) 3.1600 yes 2_757
C(19) H(35A) 3.3185 yes 1_545
C(19) H(35B) 3.0626 yes 1_545
C(20) H(32A) 3.4928 yes 2_656
C(20) H(32B) 3.3387 yes 2_656
C(22) H(6B) 3.2883 yes 2_667
C(22) H(34B) 3.5235 yes 2_767
C(22) H(34C) 3.5826 yes 2_767
C(23) H(6A) 3.5599 yes 1_655
C(23) H(19A) 3.4347 yes 2_757
C(23) H(19B) 3.2867 yes 2_757
C(26) H(7B) 3.2171 yes 2_666
C(26) H(8A) 3.4132 yes 2_666
C(27) H(7B) 3.2289 yes 2_666
C(27) H(8A) 3.4597 yes 2_666
C(27) H(34C) 3.1420 yes 2_766
C(28) H(34C) 3.2829 yes 2_766
C(31) H(11) 3.5355 yes 2_756
C(31) H(14) 3.4745 yes 1_554
C(32) H(14) 3.1295 yes 1_554
C(32) H(20A) 3.4902 yes 2_656
C(32) H(20C) 3.1245 yes 2_656
C(32) H(2) 3.40(3) yes 2_656
C(34) H(6B) 3.2617 yes 1_655
C(34) H(22C) 3.2662 yes 2_767
C(34) H(27) 3.3884 yes 2_766
C(35) H(19A) 3.0220 yes 1_565
C(35) H(19C) 3.4625 yes 1_565
C(35) H(22C) 3.4910 yes 2_767
H(5A) H(7B) 3.5918 yes 2_666
H(5A) H(7C) 3.3426 yes 2_666
H(5A) H(20B) 3.4395 yes 1_565
H(5A) H(20C) 3.4807 yes 1_565
H(5A) H(28) 3.2874 yes 2_666
H(5B) C(7) 3.5815 yes 2_666
H(5B) H(7B) 2.9836 yes 2_666
H(5B) H(7C) 3.4449 yes 2_666
H(5C) H(6C) 2.7191 yes 2_667
H(5C) H(19A) 3.4504 yes 1_565
H(5C) H(20B) 3.5035 yes 1_565
H(6A) C(16) 3.5639 yes 2_657
H(6A) C(23) 3.5599 yes 1_455
H(6A) H(15) 3.5692 yes 2_657
H(6A) H(16) 3.0462 yes 2_657
H(6A) H(19A) 3.5209 yes 2_657
H(6A) H(23B) 2.6777 yes 1_455
H(6A) H(34A) 3.5384 yes 1_455
H(6A) H(34B) 3.2390 yes 1_455
H(6A) H(35C) 3.4132 yes 2_667
H(6B) C(22) 3.2883 yes 2_667
H(6B) C(34) 3.2617 yes 1_455
H(6B) H(22A) 3.5592 yes 2_667
H(6B) H(22B) 2.7860 yes 2_667
H(6B) H(22C) 3.0406 yes 2_667
H(6B) H(34A) 3.3364 yes 1_455
H(6B) H(34B) 2.7835 yes 1_455
H(6B) H(34C) 3.1447 yes 1_455
H(6B) H(35C) 3.5721 yes 2_667
H(6C) H(5C) 2.7191 yes 2_667
H(6C) H(22B) 3.4084 yes 2_667
H(6C) H(35A) 3.3607 yes 2_667
H(6C) H(35C) 3.2087 yes 2_667
H(6C) H(3A) 3.0545 yes 2_667
H(7A) C(7) 3.4457 yes 2_666
H(7A) H(7A) 3.1741 yes 2_666
H(7A) H(7B) 2.8323 yes 2_666
H(7B) C(7) 3.5112 yes 2_666
H(7B) C(26) 3.2171 yes 2_666
H(7B) C(27) 3.2289 yes 2_666
H(7B) H(5A) 3.5918 yes 2_666
H(7B) H(5B) 2.9836 yes 2_666
H(7B) H(7A) 2.8323 yes 2_666
H(7B) H(7B) 3.3147 yes 2_666
H(7B) H(19C) 3.3528 yes 2_656
H(7B) H(26) 3.0004 yes 2_666
H(7B) H(27) 3.0112 yes 2_666
H(7C) H(5A) 3.3426 yes 2_666
H(7C) H(5B) 3.4449 yes 2_666
H(7C) H(19C) 3.0575 yes 2_656
H(7C) H(20C) 2.8417 yes 2_656
H(8A) C(26) 3.4132 yes 2_666
H(8A) C(27) 3.4597 yes 2_666
H(8A) H(10) 2.9085 yes 1_455
H(8A) H(19C) 3.1906 yes 2_656
H(8A) H(26) 2.7453 yes 2_666
H(8A) H(27) 2.8493 yes 2_666
H(8A) H(31A) 2.8315 yes 1_455
H(8B) C(10) 3.3111 yes 1_455
H(8B) H(10) 2.4279 yes 1_455
H(8B) H(15) 3.5405 yes 2_657
H(8B) H(30) 3.4896 yes 2_656
H(8B) H(31A) 3.1757 yes 1_455
H(8B) H(31C) 3.0765 yes 2_656
H(8B) H(32C) 2.7684 yes 2_656
H(8C) C(19) 3.4563 yes 2_656
H(8C) H(18) 3.3311 yes 2_656
H(8C) H(19B) 3.4596 yes 2_656
H(8C) H(19C) 2.7748 yes 2_656
H(8C) H(30) 3.1662 yes 2_656
H(8C) H(31A) 3.2777 yes 1_455
H(8C) H(32C) 3.2081 yes 2_656
H(8C) H(1B) 3.3022 yes 2_656
H(10) C(8) 3.0910 yes 1_655
H(10) H(8A) 2.9085 yes 1_655
H(10) H(8B) 2.4279 yes 1_655
H(10) H(31C) 2.9374 yes 2_756
H(11) C(14) 3.3584 yes 2_757
H(11) C(31) 3.5355 yes 2_756
H(11) H(14) 3.0214 yes 2_757
H(11) H(23A) 3.0451 yes 2_757
H(11) H(31B) 3.4901 yes 2_756
H(11) H(31C) 2.7634 yes 2_756
H(14) C(31) 3.4745 yes 1_556
H(14) C(32) 3.1295 yes 1_556
H(14) H(11) 3.0214 yes 2_757
H(14) H(23C) 3.5518 yes 2_757
H(14) H(31B) 3.0190 yes 1_556
H(14) H(31C) 3.1951 yes 1_556
H(14) H(32A) 2.5797 yes 1_556
H(14) H(32C) 2.8492 yes 1_556
H(15) C(2) 3.4808 yes 2_657
H(15) C(4) 3.5637 yes 2_657
H(15) H(6A) 3.5692 yes 2_657
H(15) H(8B) 3.5405 yes 2_657
H(15) H(20A) 2.9610 yes 2_657
H(15) H(23C) 3.4826 yes 2_757
H(15) H(32A) 3.5295 yes 1_556
H(15) H(32C) 2.8710 yes 1_556
H(15) H(4) 2.7368 yes 2_657
H(15) H(2) 2.6731 yes 2_657
H(16) C(4) 3.1213 yes 2_657
H(16) H(6A) 3.0462 yes 2_657
H(16) H(4) 2.2937 yes 2_657
H(18) H(8C) 3.3311 yes 2_656
H(19A) C(23) 3.4347 yes 2_757
H(19A) C(35) 3.0220 yes 1_545
H(19A) H(5C) 3.4504 yes 1_545
H(19A) H(6A) 3.5209 yes 2_657
H(19A) H(23A) 3.0143 yes 2_757
H(19A) H(23B) 3.0578 yes 2_757
H(19A) H(35A) 2.7454 yes 1_545
H(19A) H(35B) 2.7746 yes 1_545
H(19A) H(35C) 3.0393 yes 1_545
H(19B) C(23) 3.2867 yes 2_757
H(19B) H(8C) 3.4596 yes 2_656
H(19B) H(23A) 2.4969 yes 2_757
H(19B) H(23B) 3.3434 yes 2_757
H(19B) H(31B) 3.1811 yes 2_756
H(19B) H(35B) 2.9349 yes 1_545
H(19C) C(7) 3.5722 yes 2_656
H(19C) C(8) 3.3714 yes 2_656
H(19C) C(35) 3.4625 yes 1_545
H(19C) H(7B) 3.3528 yes 2_656
H(19C) H(7C) 3.0575 yes 2_656
H(19C) H(8A) 3.1906 yes 2_656
H(19C) H(8C) 2.7748 yes 2_656
H(19C) H(26) 3.4159 yes 1_545
H(19C) H(35A) 3.1176 yes 1_545
H(19C) H(35B) 2.9578 yes 1_545
H(20A) C(15) 3.2691 yes 2_657
H(20A) C(32) 3.4902 yes 2_656
H(20A) H(15) 2.9610 yes 2_657
H(20A) H(32A) 3.3349 yes 2_656
H(20A) H(32B) 3.2676 yes 2_656
H(20A) H(32C) 3.2868 yes 2_656
H(20B) H(5A) 3.4395 yes 1_545
H(20B) H(5C) 3.5035 yes 1_545
H(20B) H(4) 3.5326 yes 2_657
H(20C) C(32) 3.1245 yes 2_656
H(20C) H(5A) 3.4807 yes 1_545
H(20C) H(7C) 2.8417 yes 2_656
H(20C) H(32A) 2.9743 yes 2_656
H(20C) H(32B) 2.5805 yes 2_656
H(20C) H(32C) 3.3507 yes 2_656
H(22A) H(6B) 3.5592 yes 2_667
H(22A) H(28) 3.0074 yes 1_556
H(22A) H(31B) 2.9880 yes 1_556
H(22A) H(32A) 2.9852 yes 1_556
H(22A) H(34C) 3.3238 yes 2_767
H(22B) C(6) 3.5292 yes 2_667
H(22B) H(6B) 2.7860 yes 2_667
H(22B) H(6C) 3.4084 yes 2_667
H(22C) C(34) 3.2662 yes 2_767
H(22C) C(35) 3.4910 yes 2_767
H(22C) H(6B) 3.0406 yes 2_667
H(22C) H(34B) 2.6865 yes 2_767
H(22C) H(34C) 3.0226 yes 2_767
H(22C) H(35B) 3.3873 yes 2_767
H(22C) H(35C) 2.8519 yes 2_767
H(23A) C(17) 3.5020 yes 2_757
H(23A) C(19) 3.1600 yes 2_757
H(23A) H(11) 3.0451 yes 2_757
H(23A) H(19A) 3.0143 yes 2_757
H(23A) H(19B) 2.4969 yes 2_757
H(23A) H(31B) 3.3951 yes 1_556
H(23A) H(35B) 3.5331 yes 2_767
H(23A) H(35C) 3.5759 yes 2_767
H(23B) C(6) 3.5198 yes 1_655
H(23B) C(16) 3.5980 yes 2_757
H(23B) H(6A) 2.6777 yes 1_655
H(23B) H(19A) 3.0578 yes 2_757
H(23B) H(19B) 3.3434 yes 2_757
H(23B) H(35B) 3.5855 yes 2_767
H(23B) H(35C) 2.9281 yes 2_767
H(23C) C(12) 3.4836 yes 2_757
H(23C) C(13) 3.3663 yes 2_757
H(23C) C(14) 3.1429 yes 2_757
H(23C) C(15) 3.0930 yes 2_757
H(23C) C(16) 3.2531 yes 2_757
H(23C) C(17) 3.4608 yes 2_757
H(23C) H(14) 3.5518 yes 2_757
H(23C) H(15) 3.4826 yes 2_757
H(23C) H(23C) 3.2703 yes 2_757
H(26) H(7B) 3.0004 yes 2_666
H(26) H(8A) 2.7453 yes 2_666
H(26) H(19C) 3.4159 yes 1_565
H(27) Si(2) 3.4724 yes 2_666
H(27) O(1) 2.8013 yes 2_666
H(27) C(8) 3.5289 yes 2_666
H(27) C(34) 3.3884 yes 2_766
H(27) H(7B) 3.0112 yes 2_666
H(27) H(8A) 2.8493 yes 2_666
H(27) H(34A) 3.1456 yes 2_766
H(27) H(34C) 2.7470 yes 2_766
H(28) H(5A) 3.2874 yes 2_666
H(28) H(22A) 3.0074 yes 1_554
H(28) H(34C) 2.9873 yes 2_766
H(30) H(8B) 3.4896 yes 2_656
H(30) H(8C) 3.1662 yes 2_656
H(31A) C(8) 3.2725 yes 1_655
H(31A) H(8A) 2.8315 yes 1_655
H(31A) H(8B) 3.1757 yes 1_655
H(31A) H(8C) 3.2777 yes 1_655
H(31A) H(31C) 3.5460 yes 2_756
H(31B) H(11) 3.4901 yes 2_756
H(31B) H(14) 3.0190 yes 1_554
H(31B) H(19B) 3.1811 yes 2_756
H(31B) H(22A) 2.9880 yes 1_554
H(31B) H(23A) 3.3951 yes 1_554
H(31B) H(35B) 3.5591 yes 2_766
H(31C) C(10) 3.2320 yes 2_756
H(31C) C(11) 3.1510 yes 2_756
H(31C) H(8B) 3.0765 yes 2_656
H(31C) H(10) 2.9374 yes 2_756
H(31C) H(11) 2.7634 yes 2_756
H(31C) H(14) 3.1951 yes 1_554
H(31C) H(31A) 3.5460 yes 2_756
H(32A) C(14) 3.3054 yes 1_554
H(32A) C(20) 3.4928 yes 2_656
H(32A) H(14) 2.5797 yes 1_554
H(32A) H(15) 3.5295 yes 1_554
H(32A) H(20A) 3.3349 yes 2_656
H(32A) H(20C) 2.9743 yes 2_656
H(32A) H(22A) 2.9852 yes 1_554
H(32B) C(20) 3.3387 yes 2_656
H(32B) H(20A) 3.2676 yes 2_656
H(32B) H(20C) 2.5805 yes 2_656
H(32B) H(2) 3.2921 yes 2_656
H(32C) C(2) 3.3886 yes 2_656
H(32C) C(8) 3.3582 yes 2_656
H(32C) C(14) 3.4725 yes 1_554
H(32C) C(15) 3.4826 yes 1_554
H(32C) H(8B) 2.7684 yes 2_656
H(32C) H(8C) 3.2081 yes 2_656
H(32C) H(14) 2.8492 yes 1_554
H(32C) H(15) 2.8710 yes 1_554
H(32C) H(20A) 3.2868 yes 2_656
H(32C) H(20C) 3.3507 yes 2_656
H(32C) H(2) 2.6784 yes 2_656
H(34A) H(6A) 3.5384 yes 1_655
H(34A) H(6B) 3.3364 yes 1_655
H(34A) H(27) 3.1456 yes 2_766
H(34B) C(6) 3.4528 yes 1_655
H(34B) C(22) 3.5235 yes 2_767
H(34B) H(6A) 3.2390 yes 1_655
H(34B) H(6B) 2.7835 yes 1_655
H(34B) H(22C) 2.6865 yes 2_767
H(34C) C(22) 3.5826 yes 2_767
H(34C) C(27) 3.1420 yes 2_766
H(34C) C(28) 3.2829 yes 2_766
H(34C) H(6B) 3.1447 yes 1_655
H(34C) H(22A) 3.3238 yes 2_767
H(34C) H(22C) 3.0226 yes 2_767
H(34C) H(27) 2.7470 yes 2_766
H(34C) H(28) 2.9873 yes 2_766
H(35A) C(19) 3.3185 yes 1_565
H(35A) H(6C) 3.3607 yes 2_667
H(35A) H(19A) 2.7454 yes 1_565
H(35A) H(19C) 3.1176 yes 1_565
H(35B) C(19) 3.0626 yes 1_565
H(35B) H(19A) 2.7746 yes 1_565
H(35B) H(19B) 2.9349 yes 1_565
H(35B) H(19C) 2.9578 yes 1_565
H(35B) H(22C) 3.3873 yes 2_767
H(35B) H(23A) 3.5331 yes 2_767
H(35B) H(23B) 3.5855 yes 2_767
H(35B) H(31B) 3.5591 yes 2_766
H(35C) C(6) 3.5910 yes 2_667
H(35C) H(6A) 3.4132 yes 2_667
H(35C) H(6B) 3.5721 yes 2_667
H(35C) H(6C) 3.2087 yes 2_667
H(35C) H(19A) 3.0393 yes 1_565
H(35C) H(22C) 2.8519 yes 2_767
H(35C) H(23A) 3.5759 yes 2_767
H(35C) H(23B) 2.9281 yes 2_767
H(4) C(15) 3.22(3) yes 2_657
H(4) C(16) 3.01(3) yes 2_657
H(4) H(15) 2.7368 yes 2_657
H(4) H(16) 2.2937 yes 2_657
H(4) H(20B) 3.5326 yes 2_657
H(2) C(15) 3.54(3) yes 2_657
H(2) C(32) 3.40(3) yes 2_656
H(2) H(15) 2.6731 yes 2_657
H(2) H(32B) 3.2921 yes 2_656
H(2) H(32C) 2.6784 yes 2_656
H(3A) H(6C) 3.0545 yes 2_667
H(1B) H(8C) 3.3022 yes 2_656

loop_
_geom_torsion_atom_site_label_1
_geom_torsion_atom_site_label_2
_geom_torsion_atom_site_label_3
_geom_torsion_atom_site_label_4
_geom_torsion
_geom_torsion_publ_flag
C(1) Ni(1) C(2) Si(2) -118.1(3) no
C(1) Ni(1) C(4) Si(1) -60.1(3) no
C(4) Ni(1) C(1) C(2) -0.9(3) no
C(1) Ni(1) C(9) N(1) 63.5(2) no
C(1) Ni(1) C(9) N(2) -105.7(2) no
C(2) Ni(1) C(3) C(4) -2.3(3) no
C(3) Ni(1) C(2) Si(2) 62.7(3) no
C(2) Ni(1) C(4) Si(1) -60.70(20) no
C(4) Ni(1) C(2) Si(2) 61.24(19) no
C(2) Ni(1) C(9) N(1) 70.8(3) no
C(2) Ni(1) C(9) N(2) -98.5(2) no
C(9) Ni(1) C(2) Si(2) -129.18(16) no
C(9) Ni(1) C(2) C(1) -11.1(2) no
C(3) Ni(1) C(4) Si(1) 121.0(3) no
C(3) Ni(1) C(9) N(1) -118.1(2) no
C(3) Ni(1) C(9) N(2) 72.7(2) no
C(4) Ni(1) C(9) N(1) -124.6(2) no
C(4) Ni(1) C(9) N(2) 66.2(3) no
C(9) Ni(1) C(4) Si(1) 130.91(17) no
C(9) Ni(1) C(4) C(3) 9.9(3) no
O(1) Si(1) C(4) Ni(1) 49.7(2) no
O(1) Si(1) C(4) C(3) 133.1(2) no
C(4) Si(1) O(1) Si(2) -32.1(2) no
C(5) Si(1) O(1) Si(2) 90.9(2) no
C(6) Si(1) O(1) Si(2) -150.7(2) no
C(5) Si(1) C(4) Ni(1) -71.4(3) no
C(5) Si(1) C(4) C(3) 12.0(3) no
C(6) Si(1) C(4) C(3) -110.4(3) no
O(1) Si(2) C(2) Ni(1) -52.5(2) no
O(1) Si(2) C(2) C(1) -133.2(2) no
C(2) Si(2) O(1) Si(1) 34.0(2) no
C(7) Si(2) O(1) Si(1) -89.0(2) no
C(8) Si(2) O(1) Si(1) 152.6(2) no
C(7) Si(2) C(2) Ni(1) 70.3(2) no
C(7) Si(2) C(2) C(1) -10.4(3) no
C(8) Si(2) C(2) C(1) 111.0(3) no
C(9) N(1) C(10) C(11) 0.0(3) no
C(10) N(1) C(9) N(2) 0.4(3) no
C(9) N(1) C(24) C(25) 72.7(3) no
C(9) N(1) C(24) C(29) -109.2(3) no
C(24) N(1) C(9) Ni(1) 16.4(4) no
C(10) N(1) C(24) C(25) -99.4(3) no
C(10) N(1) C(24) C(29) 78.6(3) no
C(9) N(2) C(11) C(10) 0.9(3) no
C(11) N(2) C(9) N(1) -0.8(3) no
C(9) N(2) C(12) C(13) -95.7(3) no
C(9) N(2) C(12) C(17) 87.4(3) no
C(12) N(2) C(9) Ni(1) -18.2(4) no
C(11) N(2) C(12) C(13) 74.4(3) no
C(11) N(2) C(12) C(17) -102.4(3) no
Ni(1) C(1) C(2) Si(2) 107.8(2) no
Ni(1) C(3) C(4) Si(1) -109.9(3) no
N(1) C(10) C(11) N(2) -0.5(3) no
N(2) C(12) C(13) C(21) 2.4(4) no
N(2) C(12) C(17) C(18) -1.6(4) no
C(13) C(12) C(17) C(16) -0.0(4) no
C(17) C(12) C(13) C(14) 0.7(4) no
C(12) C(13) C(14) C(15) -0.8(5) no
C(12) C(13) C(21) C(22) 131.7(3) no
C(12) C(13) C(21) C(23) -104.7(3) no
C(14) C(13) C(21) C(22) -49.8(4) no
C(14) C(13) C(21) C(23) 73.8(4) no
C(13) C(14) C(15) C(16) 0.4(6) no
C(14) C(15) C(16) C(17) 0.3(6) no
C(15) C(16) C(17) C(12) -0.4(5) no
C(12) C(17) C(18) C(19) 101.6(3) no
C(12) C(17) C(18) C(20) -134.6(3) no
C(16) C(17) C(18) C(19) -76.6(4) no
C(16) C(17) C(18) C(20) 47.1(4) no
N(1) C(24) C(25) C(33) 5.4(4) no
N(1) C(24) C(29) C(30) -4.1(4) no
C(25) C(24) C(29) C(28) -3.0(4) no
C(29) C(24) C(25) C(26) 3.3(4) no
C(24) C(25) C(26) C(27) -1.1(5) no
C(24) C(25) C(33) C(34) 80.5(3) no
C(24) C(25) C(33) C(35) -155.2(2) no
C(26) C(25) C(33) C(34) -95.1(3) no
C(26) C(25) C(33) C(35) 29.1(4) no
C(25) C(26) C(27) C(28) -1.3(6) no
C(26) C(27) C(28) C(29) 1.6(6) no
C(27) C(28) C(29) C(24) 0.5(5) no
C(24) C(29) C(30) C(31) -99.8(3) no
C(24) C(29) C(30) C(32) 136.9(3) no
C(28) C(29) C(30) C(31) 77.0(4) no
C(28) C(29) C(30) C(32) -46.3(4) no
